data_7154627
loop_
_publ_author_name
'Choudhury, Sumit'
'Ahmad, Saeed'
'Khan, Faiz Ahmed'

_publ_section_title
;
 Effect of bridgehead substitution in the Grob fragmentation of norbornyl
 ketones: a new route to substituted halophenols.
;
_journal_issue 37
_journal_name_full 'Organic &amp; biomolecular chemistry'
_journal_page_first 9686
_journal_page_last 9696
_journal_paper_doi 10.1039/c5ob01287b
_journal_volume 13
_journal_year 2015
_chemical_formula_moiety 'C14 H10 Br2 O3'
_chemical_formula_sum 'C14 H10 Br2 O3'
_chemical_formula_weight 386.04
_chemical_name_systematic
;
 ?
;
_space_group_IT_number 33
_symmetry_cell_setting orthorhombic
_symmetry_space_group_name_Hall 'P -2ac -2n'
_symmetry_space_group_name_H-M 'P n 21 a'
_atom_sites_solution_hydrogens geom
_atom_sites_solution_primary direct
_atom_sites_solution_secondary difmap
_audit_creation_method SHELXL-97
_audit_update_record
;
2015-06-02 deposited with the CCDC.
2015-08-04 downloaded from the CCDC.
;
_cell_angle_alpha 90.000(5)
_cell_angle_beta 90.000(5)
_cell_angle_gamma 90.000(5)
_cell_formula_units_Z 4
_cell_length_a 7.871(5)
_cell_length_b 11.094(5)
_cell_length_c 15.506(5)
_cell_measurement_temperature 293(2)
_cell_measurement_theta_max 28.5
_cell_measurement_theta_min 2.26
_cell_volume 1354.0(11)
_computing_cell_refinement 'SAINT 6.45 ( Bruker, 2003)'
_computing_data_collection 'SMART 5.628 (Bruker, 2003)'
_computing_data_reduction 'SAINT 6.45  (Bruker, 2003)'
_computing_molecular_graphics 'SHELXL-97 (Sheldrick, 1997)'
_computing_publication_material 'Diamond 2.1e'
_computing_structure_refinement 'SHELXL-97 (Sheldrick, 1997)'
_computing_structure_solution SIR-97
_diffrn_ambient_temperature 293(2)
_diffrn_measured_fraction_theta_full 0.993
_diffrn_measured_fraction_theta_max 0.984
_diffrn_radiation_monochromator graphite
_diffrn_radiation_source 'fine-focus sealed tube'
_diffrn_radiation_type MoK\a
_diffrn_radiation_wavelength 0.71069
_diffrn_reflns_av_R_equivalents 0.0527
_diffrn_reflns_av_sigmaI/netI 0.0695
_diffrn_reflns_limit_h_max 10
_diffrn_reflns_limit_h_min -10
_diffrn_reflns_limit_k_max 14
_diffrn_reflns_limit_k_min -12
_diffrn_reflns_limit_l_max 20
_diffrn_reflns_limit_l_min -20
_diffrn_reflns_number 8212
_diffrn_reflns_theta_full 25.00
_diffrn_reflns_theta_max 28.51
_diffrn_reflns_theta_min 2.26
_exptl_absorpt_coefficient_mu 5.987
_exptl_absorpt_correction_T_max 0.4476
_exptl_absorpt_correction_T_min 0.3806
_exptl_absorpt_correction_type empirical
_exptl_absorpt_process_details 'SADABAS 2.10 (Bruker 2003)'
_exptl_crystal_colour colorless
_exptl_crystal_density_diffrn 1.894
_exptl_crystal_density_method 'not measured'
_exptl_crystal_description block
_exptl_crystal_F_000 752
_exptl_crystal_size_max 0.20
_exptl_crystal_size_mid 0.18
_exptl_crystal_size_min 0.16
_refine_diff_density_max 0.743
_refine_diff_density_min -0.729
_refine_diff_density_rms 0.170
_refine_ls_abs_structure_details 'Flack H D (1983), Acta Cryst. A39, 876-881'
_refine_ls_abs_structure_Flack 0.00(2)
_refine_ls_extinction_coef 0.067(4)
_refine_ls_extinction_expression Fc^*^=kFc[1+0.001xFc^2^\l^3^/sin(2\q)]^-1/4^
_refine_ls_extinction_method SHELXL
_refine_ls_goodness_of_fit_ref 1.045
_refine_ls_hydrogen_treatment constr
_refine_ls_matrix_type full
_refine_ls_number_parameters 173
_refine_ls_number_reflns 2782
_refine_ls_number_restraints 1
_refine_ls_restrained_S_all 1.045
_refine_ls_R_factor_all 0.0828
_refine_ls_R_factor_gt 0.0471
_refine_ls_shift/su_max 0.000
_refine_ls_shift/su_mean 0.000
_refine_ls_structure_factor_coef Fsqd
_refine_ls_weighting_details 'calc w=1/[\s^2^(Fo^2^)+(0.0866P)^2^+0.0000P] where P=(Fo^2^+2Fc^2^)/3'
_refine_ls_weighting_scheme calc
_refine_ls_wR_factor_gt 0.1135
_refine_ls_wR_factor_ref 0.1563
_reflns_number_gt 1865
_reflns_number_total 2782
_reflns_threshold_expression >2sigma(I)
_cod_data_source_file c5ob01287b2.cif
_cod_data_source_block 10febbm
_cod_depositor_comments
;
The following automatic conversions were performed:

'_symmetry_cell_setting' value 'Orthorhombic' changed to
'orthorhombic' according to
/usr/data/users/saulius/crontab/automatic-downloads/rss-feeds/RSC/lib/dictionaries/cif_core.dic
dictionary named 'cif_core.dic' version 2.4.2 from 2011-04-26.

Automatic conversion script
Id: cif_fix_values 3271 2015-04-21 07:52:19Z andrius 

 Adding full bibliography for 7154627.cif.
;
_cod_database_code 7154627

loop_
_symmetry_equiv_pos_as_xyz
'x, y, z'
'-x, y+1/2, -z'
'-x+1/2, y+1/2, z+1/2'
'x+1/2, y, -z+1/2'

loop_
_atom_site_label
_atom_site_type_symbol
_atom_site_fract_x
_atom_site_fract_y
_atom_site_fract_z
_atom_site_U_iso_or_equiv
_atom_site_adp_type
_atom_site_occupancy
_atom_site_symmetry_multiplicity
_atom_site_calc_flag
_atom_site_refinement_flags
Br1 Br 0.04440(10) 0.76793(8) 0.89098(5) 0.0525(3) Uani 1 1 d .
Br2 Br 0.05338(12) 0.72890(8) 0.67684(6) 0.0625(4) Uani 1 1 d .
O3 O 0.2356(7) 0.9753(5) 0.9947(3) 0.0436(12) Uani 1 1 d .
O4 O 0.2887(7) 1.1656(5) 0.6575(3) 0.0485(13) Uani 1 1 d .
H4 H 0.2891 1.1424 0.6072 0.073 Uiso 1 1 calc R
O5 O -0.0061(7) 1.0745(5) 0.9698(3) 0.0437(13) Uani 1 1 d .
C6 C 0.2105(9) 1.0985(6) 0.7978(5) 0.0361(15) Uani 1 1 d .
C7 C 0.2529(9) 1.2186(7) 0.8344(4) 0.0402(16) Uani 1 1 d .
C8 C 0.1570(9) 1.0054(6) 0.8502(4) 0.0358(14) Uani 1 1 d .
C9 C 0.2311(9) 1.0757(6) 0.7093(4) 0.0352(15) Uani 1 1 d .
C10 C 0.1237(11) 0.8753(7) 0.7270(5) 0.0444(17) Uani 1 1 d .
C11 C 0.3672(11) 1.2295(8) 0.9037(4) 0.0479(18) Uani 1 1 d .
H11 H 0.4184 1.1610 0.9265 0.058 Uiso 1 1 calc R
C12 C 0.1859(11) 1.3234(7) 0.7982(6) 0.0474(18) Uani 1 1 d .
H12 H 0.1123 1.3180 0.7514 0.057 Uiso 1 1 calc R
C13 C 0.1147(10) 0.8914(7) 0.8162(5) 0.0402(16) Uani 1 1 d .
C14 C 0.3356(14) 1.4446(10) 0.9017(7) 0.070(3) Uani 1 1 d .
H14 H 0.3619 1.5198 0.9248 0.084 Uiso 1 1 calc R
C15 C 0.2284(14) 1.4358(8) 0.8313(6) 0.061(3) Uani 1 1 d .
H15 H 0.1846 1.5052 0.8061 0.073 Uiso 1 1 calc R
C16 C 0.1821(11) 0.9647(8) 0.6743(5) 0.0465(18) Uani 1 1 d .
H16 H 0.1894 0.9519 0.6152 0.056 Uiso 1 1 calc R
C17 C 0.1918(12) 0.9670(10) 1.0849(5) 0.055(2) Uani 1 1 d .
H17A H 0.2838 0.9303 1.1160 0.083 Uiso 1 1 calc R
H17B H 0.0912 0.9189 1.0914 0.083 Uiso 1 1 calc R
H17C H 0.1714 1.0463 1.1074 0.083 Uiso 1 1 calc R
C18 C 0.4035(13) 1.3410(10) 0.9377(6) 0.065(3) Uani 1 1 d .
H18 H 0.4745 1.3470 0.9855 0.078 Uiso 1 1 calc R
C19 C 0.1197(9) 1.0244(6) 0.9444(4) 0.0346(14) Uani 1 1 d .

loop_
_atom_site_aniso_label
_atom_site_aniso_U_11
_atom_site_aniso_U_22
_atom_site_aniso_U_33
_atom_site_aniso_U_23
_atom_site_aniso_U_13
_atom_site_aniso_U_12
Br1 0.0691(5) 0.0329(4) 0.0556(5) 0.0056(3) 0.0089(4) -0.0062(4)
Br2 0.0823(7) 0.0428(5) 0.0623(6) -0.0168(4) 0.0012(4) -0.0102(5)
O3 0.046(3) 0.045(3) 0.040(3) 0.008(2) -0.001(2) 0.009(2)
O4 0.067(4) 0.038(3) 0.041(3) 0.001(2) 0.015(2) -0.001(3)
O5 0.047(3) 0.046(3) 0.038(3) 0.000(2) 0.001(2) 0.009(2)
C6 0.038(4) 0.030(3) 0.041(4) 0.004(3) 0.002(3) 0.003(3)
C7 0.043(3) 0.033(4) 0.044(4) -0.001(3) 0.009(3) -0.011(3)
C8 0.044(4) 0.028(3) 0.036(4) 0.000(3) -0.002(3) 0.001(3)
C9 0.041(4) 0.035(4) 0.030(4) 0.001(3) 0.006(3) 0.002(3)
C10 0.055(4) 0.035(4) 0.044(4) -0.011(3) 0.006(3) -0.001(3)
C11 0.053(4) 0.048(5) 0.043(4) 0.000(3) 0.001(3) -0.014(4)
C12 0.056(5) 0.036(4) 0.050(4) -0.001(3) 0.004(4) 0.001(3)
C13 0.043(4) 0.034(4) 0.043(4) 0.003(3) -0.004(3) 0.003(3)
C14 0.096(8) 0.045(5) 0.068(6) -0.017(4) 0.029(6) -0.021(5)
C15 0.091(7) 0.035(5) 0.058(6) 0.002(4) 0.024(5) 0.004(4)
C16 0.055(5) 0.042(4) 0.043(4) -0.014(3) 0.006(3) -0.001(3)
C17 0.061(5) 0.065(6) 0.040(4) -0.001(4) -0.007(4) 0.007(4)
C18 0.067(6) 0.077(8) 0.052(5) -0.013(5) 0.009(5) -0.033(5)
C19 0.043(4) 0.029(3) 0.032(3) 0.003(3) 0.000(3) 0.002(3)

loop_
_atom_type_symbol
_atom_type_description
_atom_type_scat_dispersion_real
_atom_type_scat_dispersion_imag
_atom_type_scat_source
C C 0.0033 0.0016 'International Tables Vol C Tables 4.2.6.8 and 6.1.1.4'
H H 0.0000 0.0000 'International Tables Vol C Tables 4.2.6.8 and 6.1.1.4'
O O 0.0106 0.0060 'International Tables Vol C Tables 4.2.6.8 and 6.1.1.4'
Br Br -0.2901 2.4595 'International Tables Vol C Tables 4.2.6.8 and 6.1.1.4'

loop_
_geom_angle_atom_site_label_1
_geom_angle_atom_site_label_2
_geom_angle_atom_site_label_3
_geom_angle
C19 O3 C17 115.8(6)
C8 C6 C9 118.3(6)
C8 C6 C7 121.0(6)
C9 C6 C7 120.6(6)
C12 C7 C11 118.5(7)
C12 C7 C6 120.6(6)
C11 C7 C6 120.8(7)
C6 C8 C13 121.6(7)
C6 C8 C19 121.7(6)
C13 C8 C19 116.2(6)
O4 C9 C16 120.5(6)
O4 C9 C6 119.0(6)
C16 C9 C6 120.4(6)
C16 C10 C13 121.1(7)
C16 C10 Br2 118.6(5)
C13 C10 Br2 120.3(6)
C18 C11 C7 120.2(9)
C15 C12 C7 120.6(8)
C10 C13 C8 118.2(7)
C10 C13 Br1 122.2(6)
C8 C13 Br1 119.6(5)
C18 C14 C15 119.6(9)
C14 C15 C12 120.2(9)
C10 C16 C9 120.0(7)
C11 C18 C14 120.8(9)
O5 C19 O3 124.6(6)
O5 C19 C8 122.9(6)
O3 C19 C8 112.4(6)

loop_
_geom_bond_atom_site_label_1
_geom_bond_atom_site_label_2
_geom_bond_distance
Br1 C13 1.878(8)
Br2 C10 1.884(8)
O3 C19 1.318(8)
O3 C17 1.444(9)
O4 C9 1.359(9)
O5 C19 1.202(9)
C6 C8 1.379(10)
C6 C9 1.405(9)
C6 C7 1.485(10)
C7 C12 1.395(11)
C7 C11 1.406(11)
C8 C13 1.410(10)
C8 C19 1.505(10)
C9 C16 1.399(11)
C10 C16 1.365(12)
C10 C13 1.396(10)
C11 C18 1.375(13)
C12 C15 1.389(12)
C14 C18 1.385(16)
C14 C15 1.384(15)
